data_9015498
loop_
_publ_author_name
'Trehoux, J.'
'Abraham, F.'
'Thomas, D.'

_publ_section_title
;
 Etude structurale d'un pyrochlore non stoechiometrique et desordonne
 contenant Bi(III) et Bi(V)
 _cod_database_code 1004037
;
_journal_name_full 'Journal of Solid State Chemistry'
_journal_page_first 203
_journal_page_last 209
_journal_paper_doi 10.1016/0022-4596(77)90197-9
_journal_volume 21
_journal_year 1977
_chemical_formula_sum 'Bi1.185 K0.57 O3.4'
_space_group_IT_number 227
_symmetry_space_group_name_Hall '-F 4vw 2vw 3'
_symmetry_space_group_name_H-M 'F d -3 m :2'
_cell_angle_alpha 90
_cell_angle_beta 90
_cell_angle_gamma 90
_cell_length_a 10.965
_cell_length_b 10.965
_cell_length_c 10.965
_cell_formula_units_Z 16
_cell_volume 1318.335
_database_code_amcsd 0013342
_exptl_crystal_density_diffrn 6.536
_cod_duplicate_entry 1004037
_cod_original_sg_symbol_H-M 'F d 3 m'
_cod_original_formula_sum 'K.57 Bi1.185 O3.4'
_cod_database_code 9015498
_amcsd_formula_title 'Bi2.37 H1.9 K1.14 O6.8'

loop_
_space_group_symop_operation_xyz
x,y,z
x,1/2+y,1/2+z
1/2+x,y,1/2+z
1/2+x,1/2+y,z
3/4+z,1/2-x,1/4+y
3/4+z,-x,3/4+y
1/4+z,1/2-x,3/4+y
1/4+z,-x,1/4+y
3/4-y,1/2+z,1/4-x
3/4-y,+z,3/4-x
1/4-y,1/2+z,3/4-x
1/4-y,+z,1/4-x
3/4+x,1/2-y,1/4+z
3/4+x,-y,3/4+z
1/4+x,1/2-y,3/4+z
1/4+x,-y,1/4+z
3/4-z,1/2+x,1/4-y
3/4-z,+x,3/4-y
1/4-z,1/2+x,3/4-y
1/4-z,+x,1/4-y
3/4+y,1/2-z,1/4+x
3/4+y,-z,3/4+x
1/4+y,1/2-z,3/4+x
1/4+y,-z,1/4+x
3/4-x,1/2+y,1/4-z
3/4-x,+y,3/4-z
1/4-x,1/2+y,3/4-z
1/4-x,+y,1/4-z
1/2+x,3/4-z,1/4-y
1/2+x,1/4-z,3/4-y
+x,3/4-z,3/4-y
+x,1/4-z,1/4-y
1/2-z,3/4+y,1/4+x
1/2-z,1/4+y,3/4+x
-z,3/4+y,3/4+x
-z,1/4+y,1/4+x
1/2+y,3/4-x,1/4-z
1/2+y,1/4-x,3/4-z
+y,3/4-x,3/4-z
+y,1/4-x,1/4-z
1/2-x,3/4+z,1/4+y
1/2-x,1/4+z,3/4+y
-x,3/4+z,3/4+y
-x,1/4+z,1/4+y
1/2+z,3/4-y,1/4-x
1/2+z,1/4-y,3/4-x
+z,3/4-y,3/4-x
+z,1/4-y,1/4-x
1/2-y,3/4+x,1/4+z
1/2-y,1/4+x,3/4+z
-y,3/4+x,3/4+z
-y,1/4+x,1/4+z
x,1/2+z,1/2+y
x,+z,+y
1/2+x,1/2+z,+y
1/2+x,+z,1/2+y
-z,1/2-y,1/2-x
-z,-y,-x
1/2-z,1/2-y,-x
1/2-z,-y,1/2-x
y,1/2+x,1/2+z
y,+x,+z
1/2+y,1/2+x,+z
1/2+y,+x,1/2+z
-x,1/2-z,1/2-y
-x,-z,-y
1/2-x,1/2-z,-y
1/2-x,-z,1/2-y
z,1/2+y,1/2+x
z,+y,+x
1/2+z,1/2+y,+x
1/2+z,+y,1/2+x
-y,1/2-x,1/2-z
-y,-x,-z
1/2-y,1/2-x,-z
1/2-y,-x,1/2-z
3/4+z,1/4+x,1/2-y
3/4+z,3/4+x,-y
1/4+z,1/4+x,-y
1/4+z,3/4+x,1/2-y
3/4-y,1/4-z,1/2+x
3/4-y,3/4-z,+x
1/4-y,1/4-z,+x
1/4-y,3/4-z,1/2+x
3/4+x,1/4+y,1/2-z
3/4+x,3/4+y,-z
1/4+x,1/4+y,-z
1/4+x,3/4+y,1/2-z
3/4-z,1/4-x,1/2+y
3/4-z,3/4-x,+y
1/4-z,1/4-x,+y
1/4-z,3/4-x,1/2+y
3/4+y,1/4+z,1/2-x
3/4+y,3/4+z,-x
1/4+y,1/4+z,-x
1/4+y,3/4+z,1/2-x
3/4-x,1/4-y,1/2+z
3/4-x,3/4-y,+z
1/4-x,1/4-y,+z
1/4-x,3/4-y,1/2+z
-z,3/4+x,3/4+y
-z,1/4+x,1/4+y
1/2-z,3/4+x,1/4+y
1/2-z,1/4+x,3/4+y
y,3/4-z,3/4-x
y,1/4-z,1/4-x
1/2+y,3/4-z,1/4-x
1/2+y,1/4-z,3/4-x
-x,3/4+y,3/4+z
-x,1/4+y,1/4+z
1/2-x,3/4+y,1/4+z
1/2-x,1/4+y,3/4+z
z,3/4-x,3/4-y
z,1/4-x,1/4-y
1/2+z,3/4-x,1/4-y
1/2+z,1/4-x,3/4-y
-y,3/4+z,3/4+x
-y,1/4+z,1/4+x
1/2-y,3/4+z,1/4+x
1/2-y,1/4+z,3/4+x
x,3/4-y,3/4-z
x,1/4-y,1/4-z
1/2+x,3/4-y,1/4-z
1/2+x,1/4-y,3/4-z
1/4-x,1/2+z,3/4-y
1/4-x,+z,1/4-y
3/4-x,1/2+z,1/4-y
3/4-x,+z,3/4-y
1/4+z,1/2-y,3/4+x
1/4+z,-y,1/4+x
3/4+z,1/2-y,1/4+x
3/4+z,-y,3/4+x
1/4-y,1/2+x,3/4-z
1/4-y,+x,1/4-z
3/4-y,1/2+x,1/4-z
3/4-y,+x,3/4-z
1/4+x,1/2-z,3/4+y
1/4+x,-z,1/4+y
3/4+x,1/2-z,1/4+y
3/4+x,-z,3/4+y
1/4-z,1/2+y,3/4-x
1/4-z,+y,1/4-x
3/4-z,1/2+y,1/4-x
3/4-z,+y,3/4-x
1/4+y,1/2-x,3/4+z
1/4+y,-x,1/4+z
3/4+y,1/2-x,1/4+z
3/4+y,-x,3/4+z
3/4-x,3/4-z,y
3/4-x,1/4-z,1/2+y
1/4-x,3/4-z,1/2+y
1/4-x,1/4-z,y
3/4+z,3/4+y,-x
3/4+z,1/4+y,1/2-x
1/4+z,3/4+y,1/2-x
1/4+z,1/4+y,-x
3/4-y,3/4-x,z
3/4-y,1/4-x,1/2+z
1/4-y,3/4-x,1/2+z
1/4-y,1/4-x,z
3/4+x,3/4+z,-y
3/4+x,1/4+z,1/2-y
1/4+x,3/4+z,1/2-y
1/4+x,1/4+z,-y
3/4-z,3/4-y,x
3/4-z,1/4-y,1/2+x
1/4-z,3/4-y,1/2+x
1/4-z,1/4-y,x
3/4+y,3/4+x,-z
3/4+y,1/4+x,1/2-z
1/4+y,3/4+x,1/2-z
1/4+y,1/4+x,-z
-z,-x,-y
-z,1/2-x,1/2-y
1/2-z,-x,1/2-y
1/2-z,1/2-x,-y
y,z,x
y,1/2+z,1/2+x
1/2+y,z,1/2+x
1/2+y,1/2+z,x
-x,-y,-z
-x,1/2-y,1/2-z
1/2-x,-y,1/2-z
1/2-x,1/2-y,-z
z,x,y
z,1/2+x,1/2+y
1/2+z,x,1/2+y
1/2+z,1/2+x,y
-y,-z,-x
-y,1/2-z,1/2-x
1/2-y,-z,1/2-x
1/2-y,1/2-z,-x

loop_
_atom_site_label
_atom_site_fract_x
_atom_site_fract_y
_atom_site_fract_z
_atom_site_occupancy
K1 0.50000 0.50000 0.50000 0.57000
Bi1 0.50000 0.50000 0.50000 0.18500
Bi2 0.00000 0.00000 0.00000 0.13500
Bi3 0.00000 0.00000 0.00000 0.86500
O1 0.32400 0.12500 0.12500 0.81670
O2 0.32400 0.12500 0.12500 0.18330
O3 0.41000 0.41000 0.41000 0.20000

loop_
_cod_related_entry_id
_cod_related_entry_database
_cod_related_entry_code
1 AMCSD 0013342
